data_7046187
loop_
_publ_author_name
'Wei, Xiao-Qin'
'Pi, Qian'
'Shen, Fu-Xing'
'Shao, Dong'
'Wei, Hai-Yan'
'Wang, Xin-Yi'

_publ_section_title
;
 Syntheses, structures, and magnetic properties of three new
 Mn<sup>II</sup>-[Mo<sup>III</sup>(CN)<sub>7</sub>]<sup>4-</sup> molecular
 magnets.
;
_journal_issue 34
_journal_name_full 'Dalton transactions (Cambridge, England : 2003)'
_journal_page_first 11873
_journal_page_last 11881
_journal_paper_doi 10.1039/c8dt01433g
_journal_volume 47
_journal_year 2018
_chemical_formula_sum 'C17 H12 Mn2 Mo N11 O'
_chemical_formula_weight 592.20
_space_group_crystal_system monoclinic
_space_group_IT_number 12
_space_group_name_Hall '-C 2y'
_space_group_name_H-M_alt 'C 1 2/m 1'
_symmetry_space_group_name_Hall '-C 2y'
_symmetry_space_group_name_H-M 'C 1 2/m 1'
_atom_sites_solution_hydrogens mixed
_audit_creation_method SHELXL-2014/7
_audit_update_record
;
2018-04-28 deposited with the CCDC.
2018-05-01 downloaded from the CCDC.
;
_cell_angle_alpha 90
_cell_angle_beta 103.2990(10)
_cell_angle_gamma 90
_cell_formula_units_Z 4
_cell_length_a 24.2785(11)
_cell_length_b 7.2502(3)
_cell_length_c 12.4353(6)
_cell_measurement_reflns_used 5194
_cell_measurement_temperature 173(2)
_cell_measurement_theta_max 27.48
_cell_measurement_theta_min 2.94
_cell_volume 2130.21(17)
_computing_cell_refinement 'Bruker SAINT'
_computing_data_collection 'Bruker APEX2'
_computing_data_reduction 'Bruker SAINT'
_computing_molecular_graphics 'Bruker SHELXTL'
_computing_publication_material 'Bruker SHELXTL'
_computing_structure_refinement 'SHELXL-2014/7 (Sheldrick, 2014)'
_computing_structure_solution 'SHELXS-97 (Sheldrick, 2008)'
_diffrn_ambient_temperature 173(2)
_diffrn_measured_fraction_theta_full 0.998
_diffrn_measured_fraction_theta_max 0.998
_diffrn_measurement_device_type 'Bruker APEX-II CCD'
_diffrn_measurement_method '\f and \w scans'
_diffrn_radiation_type MoK\a
_diffrn_radiation_wavelength 0.71073
_diffrn_reflns_av_R_equivalents 0.0300
_diffrn_reflns_av_unetI/netI 0.0283
_diffrn_reflns_Laue_measured_fraction_full 0.998
_diffrn_reflns_Laue_measured_fraction_max 0.998
_diffrn_reflns_limit_h_max 30
_diffrn_reflns_limit_h_min -30
_diffrn_reflns_limit_k_max 9
_diffrn_reflns_limit_k_min -7
_diffrn_reflns_limit_l_max 15
_diffrn_reflns_limit_l_min -15
_diffrn_reflns_number 9229
_diffrn_reflns_point_group_measured_fraction_full 0.998
_diffrn_reflns_point_group_measured_fraction_max 0.998
_diffrn_reflns_theta_full 25.242
_diffrn_reflns_theta_max 27.102
_diffrn_reflns_theta_min 2.672
_diffrn_source 'sealed tube'
_exptl_absorpt_coefficient_mu 1.782
_exptl_absorpt_correction_T_max 0.676
_exptl_absorpt_correction_T_min 0.613
_exptl_absorpt_correction_type multi-scan
_exptl_absorpt_process_details 'SADABS: Bruker, 2000'
_exptl_crystal_colour brown
_exptl_crystal_density_diffrn 1.847
_exptl_crystal_density_method 'not measured'
_exptl_crystal_description block
_exptl_crystal_F_000 1164
_exptl_crystal_size_max 0.280
_exptl_crystal_size_mid 0.250
_exptl_crystal_size_min 0.220
_refine_diff_density_max 0.353
_refine_diff_density_min -0.393
_refine_diff_density_rms 0.072
_refine_ls_extinction_method none
_refine_ls_goodness_of_fit_ref 1.032
_refine_ls_hydrogen_treatment constr
_refine_ls_matrix_type full
_refine_ls_number_parameters 178
_refine_ls_number_reflns 2531
_refine_ls_number_restraints 34
_refine_ls_restrained_S_all 1.044
_refine_ls_R_factor_all 0.0318
_refine_ls_R_factor_gt 0.0247
_refine_ls_shift/su_max 0.001
_refine_ls_shift/su_mean 0.000
_refine_ls_structure_factor_coef Fsqd
_refine_ls_weighting_details 'w=1/[\s^2^(Fo^2^)+(0.0217P)^2^+3.7294P] where P=(Fo^2^+2Fc^2^)/3'
_refine_ls_weighting_scheme calc
_refine_ls_wR_factor_gt 0.0534
_refine_ls_wR_factor_ref 0.0554
_reflns_Friedel_coverage 0.000
_reflns_number_gt 2229
_reflns_number_total 2531
_reflns_threshold_expression 'I > 2\s(I)'
_cod_data_source_file c8dt01433g2.cif
_cod_data_source_block '_MnMoPyim'
_cod_depositor_comments
;
The following automatic conversions were performed:

'_exptl_absorpt_correction_type' value 'multi-Scan' changed to
'multi-scan' according to
/home/data/users/saulius/crontab/automatic-downloads/rss-feeds/RSC/lib/dictionaries/cif_core.dic
dictionary named 'cif_core.dic' version 2.4.2 from 2011-04-26.

Automatic conversion script
Id: cif_fix_values 4973 2017-02-22 13:04:09Z antanas 

 Adding full bibliography for 7046186--7046188.cif.
;
_cod_database_code 7046187
_shelx_shelxl_version_number 2014/7
_shelx_space_group_comment
;
The symmetry employed for this shelxl refinement is uniquely defined
by the following loop, which should always be used as a source of
symmetry information in preference to the above space-group names.
They are only intended as comments.
;
_shelx_estimated_absorpt_t_min 0.635
_shelx_estimated_absorpt_t_max 0.695

loop_
_space_group_symop_operation_xyz
'x, y, z'
'-x, y, -z'
'x+1/2, y+1/2, z'
'-x+1/2, y+1/2, -z'
'-x, -y, -z'
'x, -y, z'
'-x+1/2, -y+1/2, -z'
'x+1/2, -y+1/2, z'

loop_
_atom_site_label
_atom_site_type_symbol
_atom_site_fract_x
_atom_site_fract_y
_atom_site_fract_z
_atom_site_U_iso_or_equiv
_atom_site_adp_type
_atom_site_occupancy
_atom_site_site_symmetry_order
_atom_site_calc_flag
_atom_site_refinement_flags_posn
_atom_site_refinement_flags_adp
_atom_site_refinement_flags_occupancy
Mo1 Mo 0.39309(2) 0.0000 0.21013(2) 0.01372(8) Uani 1 2 d S TU P
Mn1 Mn 0.26911(2) 0.0000 -0.21712(4) 0.01898(11) Uani 1 2 d S T P
Mn2 Mn 0.5000 0.5000 0.0000 0.02253(16) Uani 1 4 d S TU P
Mn3 Mn 0.5000 0.5000 0.5000 0.02234(16) Uani 1 4 d S T P
C1 C 0.34732(13) 0.0000 0.0373(3) 0.0225(7) Uani 1 2 d S T P
N1 N 0.32069(12) 0.0000 -0.0516(2) 0.0308(7) Uani 1 2 d S T P
N7 N 0.34541(12) 0.0000 -0.2796(2) 0.0342(7) Uani 1 2 d S T P
C3 C 0.42459(9) 0.1777(3) 0.34648(18) 0.0234(5) Uani 1 1 d . . .
N3 N 0.44209(9) 0.2798(3) 0.41756(16) 0.0322(5) Uani 1 1 d . . .
C2 C 0.44378(9) 0.1947(3) 0.14270(19) 0.0245(5) Uani 1 1 d . U .
O1 O 0.53171(11) 0.5000 0.3411(2) 0.0422(7) Uani 1 2 d DS T P
H1 H 0.5246 0.5878 0.2978 0.051 Uiso 1 1 d DR U .
N6 N 0.23944(11) 0.0000 -0.4056(2) 0.0279(6) Uani 1 2 d S T P
N2 N 0.47067(9) 0.2929(3) 0.10297(18) 0.0352(5) Uani 1 1 d . U .
C11 C 0.28098(14) 0.0000 -0.4608(3) 0.0283(7) Uani 1 2 d S T P
N8 N 0.38763(14) 0.0000 -0.4173(3) 0.0543(10) Uani 1 2 d S T P
H8 H 0.3926 0.0000 -0.4835 0.065 Uiso 1 2 calc R U P
C7 C 0.18627(16) 0.0000 -0.4647(3) 0.0411(10) Uani 1 2 d S T P
H7 H 0.1569 0.0000 -0.4282 0.049 Uiso 1 2 calc R U P
C12 C 0.33756(14) 0.0000 -0.3886(3) 0.0302(8) Uani 1 2 d S T P
C5 C 0.63307(19) 0.5000 0.0770(3) 0.0457(10) Uani 1 2 d S TU P
N5 N 0.59236(15) 0.5000 0.1126(3) 0.0590(10) Uani 1 2 d S TU P
C13 C 0.42965(16) 0.0000 -0.3211(4) 0.0620(14) Uani 1 2 d S T P
H13 H 0.4685 0.0000 -0.3154 0.074 Uiso 1 2 calc R U P
C14 C 0.40318(16) 0.0000 -0.2378(4) 0.0523(12) Uani 1 2 d S T P
H14 H 0.4210 0.0000 -0.1631 0.063 Uiso 1 2 calc R U P
C6 C 0.68151(18) 0.5000 0.0299(4) 0.0463(10) Uani 1 2 d S TU P
H6A H 0.6711 0.4524 -0.0441 0.069 Uiso 0.5 1 calc R U P
H6B H 0.7105 0.4239 0.0737 0.069 Uiso 0.5 1 calc R U P
H6C H 0.6954 0.6237 0.0284 0.069 Uiso 0.5 1 calc R U P
C10 C 0.27041(18) 0.0000 -0.5737(3) 0.0450(10) Uani 1 2 d S T P
H10 H 0.3000 0.0000 -0.6098 0.054 Uiso 1 2 calc R U P
C8 C 0.17355(18) 0.0000 -0.5782(4) 0.0518(12) Uani 1 2 d S T P
H8A H 0.1360 0.0000 -0.6178 0.062 Uiso 1 2 calc R U P
C9 C 0.2159(2) 0.0000 -0.6319(3) 0.0557(13) Uani 1 2 d S T P
H9 H 0.2077 0.0000 -0.7087 0.067 Uiso 1 2 calc R U P
C4 C 0.32454(9) 0.1864(3) 0.21162(17) 0.0227(5) Uani 1 1 d . U .
N4 N 0.28555(8) 0.2794(3) 0.20744(17) 0.0309(5) Uani 1 1 d . . .

loop_
_atom_site_aniso_label
_atom_site_aniso_U_11
_atom_site_aniso_U_22
_atom_site_aniso_U_33
_atom_site_aniso_U_23
_atom_site_aniso_U_13
_atom_site_aniso_U_12
Mo1 0.01470(12) 0.01365(13) 0.01221(12) 0.000 0.00186(9) 0.000
Mn1 0.0177(2) 0.0224(3) 0.0172(2) 0.000 0.00461(19) 0.000
Mn2 0.0273(4) 0.0195(4) 0.0253(4) 0.000 0.0152(3) 0.000
Mn3 0.0264(4) 0.0187(3) 0.0178(3) 0.000 -0.0034(3) 0.000
C1 0.0191(14) 0.0272(18) 0.0227(17) 0.000 0.0080(13) 0.000
N1 0.0291(15) 0.0428(19) 0.0175(14) 0.000 -0.0005(12) 0.000
N7 0.0240(14) 0.053(2) 0.0258(15) 0.000 0.0066(12) 0.000
C3 0.0252(11) 0.0206(12) 0.0220(11) 0.0028(9) 0.0006(9) -0.0014(9)
N3 0.0380(11) 0.0275(11) 0.0260(11) -0.0058(9) -0.0031(9) -0.0053(10)
C2 0.0296(11) 0.0211(11) 0.0243(11) -0.0018(9) 0.0091(10) -0.0001(10)
O1 0.0458(16) 0.0506(18) 0.0307(14) 0.000 0.0097(12) 0.000
N6 0.0248(14) 0.0357(17) 0.0230(14) 0.000 0.0055(12) 0.000
N2 0.0428(12) 0.0276(12) 0.0411(12) 0.0036(10) 0.0219(10) -0.0051(10)
C11 0.0323(18) 0.0280(19) 0.0263(17) 0.000 0.0102(15) 0.000
N8 0.0405(19) 0.084(3) 0.049(2) 0.000 0.0301(17) 0.000
C7 0.0273(18) 0.057(3) 0.038(2) 0.000 0.0041(16) 0.000
C12 0.0276(17) 0.033(2) 0.0323(19) 0.000 0.0127(15) 0.000
C5 0.047(2) 0.044(2) 0.038(2) 0.000 -0.0077(19) 0.000
N5 0.0387(19) 0.076(3) 0.061(2) 0.000 0.0085(18) 0.000
C13 0.0187(18) 0.097(4) 0.070(3) 0.000 0.009(2) 0.000
C14 0.0257(19) 0.089(4) 0.040(2) 0.000 0.0022(18) 0.000
C6 0.051(2) 0.042(2) 0.050(3) 0.000 0.019(2) 0.000
C10 0.051(2) 0.062(3) 0.0230(19) 0.000 0.0112(18) 0.000
C8 0.039(2) 0.067(3) 0.040(2) 0.000 -0.011(2) 0.000
C9 0.067(3) 0.070(3) 0.026(2) 0.000 0.002(2) 0.000
C4 0.0246(11) 0.0240(12) 0.0182(11) -0.0026(9) 0.0027(9) -0.0024(10)
N4 0.0270(10) 0.0335(12) 0.0319(11) -0.0030(9) 0.0063(9) 0.0087(9)

loop_
_atom_type_symbol
_atom_type_description
_atom_type_scat_dispersion_real
_atom_type_scat_dispersion_imag
_atom_type_scat_source
C C 0.0033 0.0016 'International Tables Vol C Tables 4.2.6.8 and 6.1.1.4'
H H 0.0000 0.0000 'International Tables Vol C Tables 4.2.6.8 and 6.1.1.4'
N N 0.0061 0.0033 'International Tables Vol C Tables 4.2.6.8 and 6.1.1.4'
O O 0.0106 0.0060 'International Tables Vol C Tables 4.2.6.8 and 6.1.1.4'
Mn Mn 0.3368 0.7283 'International Tables Vol C Tables 4.2.6.8 and 6.1.1.4'
Mo Mo -1.6832 0.6857 'International Tables Vol C Tables 4.2.6.8 and 6.1.1.4'

loop_
_geom_angle_atom_site_label_1
_geom_angle_atom_site_label_2
_geom_angle_atom_site_label_3
_geom_angle
_geom_angle_site_symmetry_1
_geom_angle_site_symmetry_3
C3 Mo1 C3 74.58(12) 6 .
C3 Mo1 C4 75.47(8) 6 6
C3 Mo1 C4 120.77(9) . 6
C3 Mo1 C4 120.78(9) 6 .
C3 Mo1 C4 75.47(8) . .
C4 Mo1 C4 78.00(12) 6 .
C3 Mo1 C2 77.38(8) 6 6
C3 Mo1 C2 124.87(9) . 6
C4 Mo1 C2 95.96(9) 6 6
C4 Mo1 C2 157.62(8) . 6
C3 Mo1 C2 124.87(8) 6 .
C3 Mo1 C2 77.38(8) . .
C4 Mo1 C2 157.62(8) 6 .
C4 Mo1 C2 95.97(9) . .
C2 Mo1 C2 81.40(12) 6 .
C3 Mo1 C1 142.56(6) 6 .
C3 Mo1 C1 142.56(6) . .
C4 Mo1 C1 77.77(8) 6 .
C4 Mo1 C1 77.77(8) . .
C2 Mo1 C1 79.89(8) 6 .
C2 Mo1 C1 79.89(8) . .
N4 Mn1 N4 99.27(12) 4_545 7
N4 Mn1 N1 100.48(8) 4_545 .
N4 Mn1 N1 100.48(8) 7 .
N4 Mn1 N7 128.62(6) 4_545 .
N4 Mn1 N7 128.62(6) 7 .
N1 Mn1 N7 89.17(11) . .
N4 Mn1 N6 90.26(7) 4_545 .
N4 Mn1 N6 90.26(7) 7 .
N1 Mn1 N6 163.29(11) . .
N7 Mn1 N6 74.12(10) . .
N2 Mn2 N2 86.29(12) . 6_565
N2 Mn2 N2 93.71(12) . 2_655
N2 Mn2 N2 180.00(11) 6_565 2_655
N2 Mn2 N2 180.00(10) . 5_665
N2 Mn2 N2 93.71(12) 6_565 5_665
N2 Mn2 N2 86.29(12) 2_655 5_665
N2 Mn2 N5 92.60(9) . .
N2 Mn2 N5 92.60(9) 6_565 .
N2 Mn2 N5 87.40(9) 2_655 .
N2 Mn2 N5 87.40(9) 5_665 .
N2 Mn2 N5 87.40(9) . 5_665
N2 Mn2 N5 87.40(9) 6_565 5_665
N2 Mn2 N5 92.60(9) 2_655 5_665
N2 Mn2 N5 92.60(9) 5_665 5_665
N5 Mn2 N5 180.0 . 5_665
N3 Mn3 N3 180.0 . 5_666
N3 Mn3 N3 92.14(11) . 6_565
N3 Mn3 N3 87.86(11) 5_666 6_565
N3 Mn3 N3 87.86(11) . 2_656
N3 Mn3 N3 92.14(11) 5_666 2_656
N3 Mn3 N3 180.00(10) 6_565 2_656
N3 Mn3 O1 95.52(7) . 5_666
N3 Mn3 O1 84.48(7) 5_666 5_666
N3 Mn3 O1 95.52(7) 6_565 5_666
N3 Mn3 O1 84.48(7) 2_656 5_666
N3 Mn3 O1 84.48(7) . .
N3 Mn3 O1 95.52(7) 5_666 .
N3 Mn3 O1 84.48(7) 6_565 .
N3 Mn3 O1 95.52(7) 2_656 .
O1 Mn3 O1 180.0 5_666 .
N1 C1 Mo1 176.4(3) . .
C1 N1 Mn1 178.8(3) . .
C12 N7 C14 106.3(3) . .
C12 N7 Mn1 115.7(2) . .
C14 N7 Mn1 138.1(3) . .
N3 C3 Mo1 177.2(2) . .
C3 N3 Mn3 153.8(2) . .
N2 C2 Mo1 176.9(2) . .
Mn3 O1 H1 120.3 . .
C7 N6 C11 117.7(3) . .
C7 N6 Mn1 127.1(3) . .
C11 N6 Mn1 115.3(2) . .
C2 N2 Mn2 164.8(2) . .
N6 C11 C10 122.6(3) . .
N6 C11 C12 113.4(3) . .
C10 C11 C12 124.0(3) . .
C12 N8 C13 107.6(3) . .
C12 N8 H8 126.2 . .
C13 N8 H8 126.2 . .
N6 C7 C8 121.9(4) . .
N6 C7 H7 119.1 . .
C8 C7 H7 119.1 . .
N7 C12 N8 110.2(3) . .
N7 C12 C11 121.6(3) . .
N8 C12 C11 128.2(3) . .
N5 C5 C6 178.0(5) . .
C5 N5 Mn2 123.1(3) . .
C14 C13 N8 106.2(3) . .
C14 C13 H13 126.9 . .
N8 C13 H13 126.9 . .
C13 C14 N7 109.6(4) . .
C13 C14 H14 125.2 . .
N7 C14 H14 125.2 . .
C5 C6 H6A 109.5 . .
C5 C6 H6B 109.5 . .
H6A C6 H6B 109.5 . .
C5 C6 H6C 109.5 . .
H6A C6 H6C 109.5 . .
H6B C6 H6C 109.5 . .
C9 C10 C11 118.6(4) . .
C9 C10 H10 120.7 . .
C11 C10 H10 120.7 . .
C9 C8 C7 119.4(4) . .
C9 C8 H8A 120.3 . .
C7 C8 H8A 120.3 . .
C8 C9 C10 119.9(4) . .
C8 C9 H9 120.1 . .
C10 C9 H9 120.1 . .
N4 C4 Mo1 175.6(2) . .
C4 N4 Mn1 165.0(2) . 7

loop_
_geom_bond_atom_site_label_1
_geom_bond_atom_site_label_2
_geom_bond_distance
_geom_bond_site_symmetry_2
Mo1 C3 2.127(2) 6
Mo1 C3 2.127(2) .
Mo1 C4 2.147(2) 6
Mo1 C4 2.147(2) .
Mo1 C2 2.164(2) 6
Mo1 C2 2.164(2) .
Mo1 C1 2.180(3) .
Mn1 N4 2.099(2) 4_545
Mn1 N4 2.099(2) 7
Mn1 N1 2.149(3) .
Mn1 N7 2.168(3) .
Mn1 N6 2.288(3) .
Mn2 N2 2.196(2) .
Mn2 N2 2.196(2) 6_565
Mn2 N2 2.196(2) 2_655
Mn2 N2 2.196(2) 5_665
Mn2 N5 2.355(4) .
Mn2 N5 2.355(4) 5_665
Mn3 N3 2.216(2) .
Mn3 N3 2.216(2) 5_666
Mn3 N3 2.216(2) 6_565
Mn3 N3 2.216(2) 2_656
Mn3 O1 2.279(3) 5_666
Mn3 O1 2.279(3) .
C1 N1 1.146(4) .
N7 C12 1.324(4) .
N7 C14 1.379(5) .
C3 N3 1.156(3) .
C2 N2 1.151(3) .
O1 H1 0.8260 .
N6 C7 1.331(4) .
N6 C11 1.344(4) .
C11 C10 1.369(5) .
C11 C12 1.458(5) .
N8 C12 1.343(5) .
N8 C13 1.382(6) .
N8 H8 0.8600 .
C7 C8 1.374(6) .
C7 H7 0.9300 .
C5 N5 1.172(6) .
C5 C6 1.430(6) .
C13 C14 1.339(6) .
C13 H13 0.9300 .
C14 H14 0.9300 .
C6 H6A 0.9600 .
C6 H6B 0.9600 .
C6 H6C 0.9600 .
C10 C9 1.354(6) .
C10 H10 0.9300 .
C8 C9 1.349(6) .
C8 H8A 0.9300 .
C9 H9 0.9300 .
C4 N4 1.154(3) .
N4 Mn1 2.099(2) 7
